data_4318528
loop_
_publ_author_name
'Magdalena M. Makowska-Grzyska'
'Peter C. Jeppson'
'Russell A. Allred'
'Atta M. Arif'
'Lisa M. Berreau'

_publ_section_title
;
 Modeling Substrate- and Inhibitor-Bound Forms of Liver Alcohol
 Dehydrogenase: Chemistry of Mononuclear Nitrogen/Sulfur-Ligated Zinc
 Alcohol, Formamide, and Sulfoxide Complexes
;
_journal_name_full 'Inorganic Chemistry'
_journal_page_first 4872
_journal_page_last 4887
_journal_paper_doi 10.1021/ic0255609
_journal_volume 41
_journal_year 2002
_chemical_formula_sum 'C16 H29 Cl2 N3 O9 S3 Zn'
_chemical_formula_weight 639.87
_chemical_name_systematic
;
 ?
;
_space_group_IT_number 14
_symmetry_cell_setting monoclinic
_symmetry_space_group_name_Hall '-P 2yn'
_symmetry_space_group_name_H-M 'P 1 21/n 1'
_atom_sites_solution_hydrogens geom
_atom_sites_solution_primary direct
_atom_sites_solution_secondary difmap
_audit_conform_dict_location ftp://ftp.iucr.org/cifdics/cif_core.dic
_audit_conform_dict_name cif_core.dic
_audit_conform_dict_version 2.1
_audit_creation_date 2001-02-23T14:57:39-00:00
_audit_creation_method 'WinGX routine CIF_UPDATE'
_cell_angle_alpha 90
_cell_angle_beta 104.5221(12)
_cell_angle_gamma 90
_cell_formula_units_Z 8
_cell_length_a 19.0576(6)
_cell_length_b 11.8345(2)
_cell_length_c 23.7508(7)
_cell_measurement_reflns_used 37974
_cell_measurement_temperature 200.0(10)
_cell_measurement_theta_max 27.5
_cell_measurement_theta_min 1.02
_cell_volume 5185.5(2)
_computing_cell_refinement DENZO-SMN
_computing_data_collection 'Nonius COLLECT'
_computing_data_reduction DENZO-SMN
_computing_molecular_graphics 'WinGX, ortep3'
_computing_structure_refinement 'SHELXL-97 (Sheldrick, 1997)'
_computing_structure_solution SIR97
_diffrn_ambient_temperature 200.0(10)
_diffrn_measured_fraction_theta_full 0.989
_diffrn_measured_fraction_theta_max 0.989
_diffrn_measurement_device_type 'Nonius KappaCCD Diffractometer'
_diffrn_measurement_method 'Phi plus Omega scan'
_diffrn_radiation_monochromator graphite
_diffrn_radiation_type MoK\a
_diffrn_radiation_wavelength 0.71073
_diffrn_reflns_av_R_equivalents 0.0566
_diffrn_reflns_av_unetI/netI 0.0891
_diffrn_reflns_limit_h_max 24
_diffrn_reflns_limit_h_min -24
_diffrn_reflns_limit_k_max 13
_diffrn_reflns_limit_k_min -15
_diffrn_reflns_limit_l_max 30
_diffrn_reflns_limit_l_min -30
_diffrn_reflns_number 20751
_diffrn_reflns_theta_full 27.55
_diffrn_reflns_theta_max 27.55
_diffrn_reflns_theta_min 3.46
_diffrn_standards_decay_% <2.0
_exptl_absorpt_coefficient_mu 1.445
_exptl_absorpt_correction_T_max 0.8344
_exptl_absorpt_correction_T_min 0.7323
_exptl_absorpt_correction_type multi-scan
_exptl_absorpt_process_details Multi-scan
_exptl_crystal_colour colorless
_exptl_crystal_density_diffrn 1.639
_exptl_crystal_density_method 'not measured'
_exptl_crystal_description plate
_exptl_crystal_F_000 2640
_exptl_crystal_size_max 0.23
_exptl_crystal_size_mid 0.15
_exptl_crystal_size_min 0.13
_refine_diff_density_max 0.746
_refine_diff_density_min -1.283
_refine_diff_density_rms 0.09
_refine_ls_extinction_method none
_refine_ls_goodness_of_fit_ref 1.016
_refine_ls_hydrogen_treatment mixed
_refine_ls_matrix_type full
_refine_ls_number_parameters 670
_refine_ls_number_reflns 11855
_refine_ls_number_restraints 0
_refine_ls_restrained_S_all 1.016
_refine_ls_R_factor_all 0.1487
_refine_ls_R_factor_gt 0.0689
_refine_ls_shift/su_max 0.001
_refine_ls_shift/su_mean 0
_refine_ls_structure_factor_coef Fsqd
_refine_ls_weighting_details 'calc w=1/[\s^2^(Fo^2^)+(0.0818P)^2^+7.7874P] where P=(Fo^2^+2Fc^2^)/3'
_refine_ls_weighting_scheme calc
_refine_ls_wR_factor_gt 0.1587
_refine_ls_wR_factor_ref 0.1952
_reflns_number_gt 6228
_reflns_number_total 11855
_reflns_threshold_expression >2sigma(I)
_cod_data_source_file ic0255609_s2_6.cif
_cod_data_source_block usu036
_cod_depositor_comments
;
The following automatic conversions were performed:

'_exptl_absorpt_correction_type' value 'Multi-scan' changed to
'multi-scan' according to the built-in table from CIF Core dictionary
named 'cif_core.dic' version 2.4.1 from 2010-06-29.

Automatic conversion script
Id: cif_fix_values 1646 2011-03-28 12:23:43Z adriana 
;
_cod_original_sg_symbol_H-M 'P 21/n'
_cod_database_code 4318528

loop_
_symmetry_equiv_pos_as_xyz
'x, y, z'
'-x+1/2, y+1/2, -z+1/2'
'-x, -y, -z'
'x-1/2, -y-1/2, z-1/2'

loop_
_atom_site_label
_atom_site_type_symbol
_atom_site_fract_x
_atom_site_fract_y
_atom_site_fract_z
_atom_site_U_iso_or_equiv
_atom_site_adp_type
_atom_site_occupancy
_atom_site_symmetry_multiplicity
_atom_site_calc_flag
_atom_site_refinement_flags
_atom_site_disorder_assembly
_atom_site_disorder_group
Zn1 Zn 0.18455(4) 0.24135(5) -0.10969(3) 0.04590(19) Uani 1 1 d . . .
Zn2 Zn 0.57981(4) 0.19607(6) 0.79640(3) 0.0544(2) Uani 1 1 d . . .
Cl1 Cl 0.31874(11) 0.32303(13) 0.17016(8) 0.0742(5) Uani 1 1 d . . .
Cl2 Cl 0.59116(11) 0.19907(16) 0.06488(10) 0.0804(5) Uani 1 1 d . . .
Cl1A Cl 0.52410(8) 0.75958(13) 0.59862(7) 0.0564(4) Uani 1 1 d . . .
Cl2A Cl 0.36854(8) 0.21838(11) 0.71637(7) 0.0518(4) Uani 1 1 d . . .
S1 S 0.31319(10) 0.21808(16) -0.10639(9) 0.0727(5) Uani 1 1 d . . .
S2 S 0.12135(8) 0.32787(11) -0.20129(6) 0.0469(3) Uani 1 1 d . . .
S3 S 0.16927(11) 0.50473(13) -0.08676(8) 0.0743(6) Uani 1 1 d . . .
S1A S 0.52702(11) 0.06821(16) 0.85758(8) 0.0756(5) Uani 1 1 d . . .
S2A S 0.71073(11) 0.18895(18) 0.84298(9) 0.0863(7) Uani 1 1 d . . .
S3A S 0.56796(15) 0.33574(18) 0.90217(9) 0.0903(7) Uani 1 1 d . . .
O1 O 0.2030(3) 0.3911(3) -0.06493(18) 0.0644(12) Uani 1 1 d . . .
O2 O 0.3564(6) 0.3294(6) 0.2293(3) 0.114(3) Uani 0.823(8) 1 d P A 1
O3 O 0.2610(6) 0.2404(9) 0.1655(4) 0.079(3) Uani 0.823(8) 1 d P A 1
O4 O 0.3676(5) 0.2807(6) 0.1366(5) 0.119(4) Uani 0.823(8) 1 d P A 1
O5 O 0.2855(9) 0.4224(9) 0.1425(7) 0.107(4) Uani 0.823(8) 1 d P A 1
O6 O 0.6524(4) 0.1455(7) 0.0522(4) 0.141(3) Uani 1 1 d . A 1
O7 O 0.5277(6) 0.1441(14) 0.0360(7) 0.221(7) Uani 0.823(8) 1 d P A 1
O8 O 0.5969(7) 0.1994(11) 0.1216(4) 0.160(4) Uani 0.823(8) 1 d P A 1
O9 O 0.5883(6) 0.3056(6) 0.0373(4) 0.114(3) Uani 0.823(8) 1 d P A 1
O1A O 0.5680(3) 0.3403(4) 0.83845(19) 0.0788(14) Uani 1 1 d . . .
O2A O 0.5100(4) 0.6800(10) 0.5548(4) 0.130(4) Uani 0.823(8) 1 d P A 1
O3A O 0.4621(4) 0.7984(9) 0.6135(5) 0.113(3) Uani 0.823(8) 1 d P A 1
O4A O 0.5546(9) 0.6762(11) 0.6419(7) 0.241(8) Uani 0.823(8) 1 d P A 1
O5A O 0.5800(5) 0.8367(8) 0.6106(4) 0.125(4) Uani 0.823(8) 1 d P A 1
O6A O 0.3832(3) 0.2358(4) 0.66045(19) 0.0651(12) Uani 1 1 d . A 1
O7A O 0.3691(6) 0.3232(6) 0.7461(3) 0.089(2) Uani 0.823(8) 1 d P A 1
O8A O 0.2975(4) 0.1665(8) 0.7087(3) 0.077(2) Uani 0.823(8) 1 d P A 1
O9A O 0.4225(5) 0.1449(7) 0.7500(4) 0.087(3) Uani 0.823(8) 1 d P A 1
O2' O 0.3129(15) 0.383(2) 0.2301(12) 0.064(8) Uiso 0.177(8) 1 d P A 2
O3' O 0.281(2) 0.229(4) 0.1585(19) 0.045(9) Uiso 0.177(8) 1 d P A 2
O4' O 0.3922(17) 0.322(3) 0.1859(16) 0.076(9) Uiso 0.177(8) 1 d P A 2
O5' O 0.308(4) 0.438(7) 0.153(4) 0.11(3) Uiso 0.177(8) 1 d P A 2
O7' O 0.570(4) 0.085(6) 0.063(3) 0.19(3) Uiso 0.177(8) 1 d P A 2
O8' O 0.617(3) 0.287(5) 0.119(2) 0.148(19) Uiso 0.177(8) 1 d P A 2
O9' O 0.535(3) 0.238(5) 0.023(2) 0.126(15) Uiso 0.177(8) 1 d P A 2
O2A' O 0.5048(17) 0.764(3) 0.5357(14) 0.074(9) Uiso 0.177(8) 1 d P A 2
O3A' O 0.500(2) 0.852(4) 0.5532(19) 0.122(14) Uiso 0.177(8) 1 d P A 2
O4A' O 0.488(2) 0.739(3) 0.6363(16) 0.083(11) Uiso 0.177(8) 1 d P A 2
O5A' O 0.5929(19) 0.755(3) 0.6196(15) 0.082(10) Uiso 0.177(8) 1 d P A 2
O7A' O 0.3353(18) 0.316(3) 0.7292(16) 0.067(11) Uiso 0.177(8) 1 d P A 2
O8A' O 0.323(2) 0.134(3) 0.7153(19) 0.071(12) Uiso 0.177(8) 1 d P A 2
O9A' O 0.434(2) 0.198(3) 0.7624(16) 0.069(10) Uiso 0.177(8) 1 d P A 2
N1 N 0.2031(4) 0.2492(5) 0.0310(2) 0.087(2) Uani 1 1 d . . .
H1A H 0.2079 0.3047 0.0076 0.104 Uiso 1 1 calc R . .
H1B H 0.2138 0.2603 0.0689 0.104 Uiso 1 1 calc R . .
N2 N 0.1637(2) 0.1339(3) -0.04878(18) 0.0427(10) Uani 1 1 d . . .
N3 N 0.1710(3) 0.0845(3) -0.16002(19) 0.0450(11) Uani 1 1 d . . .
N1A N 0.5677(3) 0.4503(4) 0.7332(3) 0.0679(15) Uani 1 1 d . . .
H1A1 H 0.5715 0.4344 0.77 0.081 Uiso 1 1 calc R . .
H1A2 H 0.5681 0.5212 0.722 0.081 Uiso 1 1 calc R . .
N2A N 0.5608(2) 0.2586(4) 0.71241(19) 0.0433(10) Uani 1 1 d . . .
N3A N 0.5982(3) 0.0439(4) 0.7531(3) 0.0659(15) Uani 1 1 d . . .
C1 C 0.1797(3) 0.1488(5) 0.0093(3) 0.0529(14) Uani 1 1 d . . .
C2 C 0.1726(3) 0.0585(6) 0.0462(3) 0.0573(16) Uani 1 1 d . . .
H2 H 0.1856 0.069 0.0871 0.069 Uiso 1 1 calc R . .
C3 C 0.1476(4) -0.0425(6) 0.0237(3) 0.0620(17) Uani 1 1 d . . .
H3 H 0.1427 -0.1033 0.0486 0.074 Uiso 1 1 calc R . .
C4 C 0.1291(3) -0.0569(5) -0.0364(3) 0.0560(15) Uani 1 1 d . . .
H4 H 0.111 -0.1273 -0.0531 0.067 Uiso 1 1 calc R . .
C5 C 0.1374(3) 0.0320(4) -0.0708(2) 0.0423(12) Uani 1 1 d . . .
C6 C 0.1172(3) 0.0244(5) -0.1362(2) 0.0492(13) Uani 1 1 d . . .
H6A H 0.1151 -0.0559 -0.1482 0.059 Uiso 1 1 calc R . .
H6B H 0.0687 0.0581 -0.1519 0.059 Uiso 1 1 calc R . .
C7 C 0.2402(3) 0.0198(5) -0.1464(3) 0.0577(16) Uani 1 1 d . . .
H7A H 0.2488 -0.0116 -0.1066 0.069 Uiso 1 1 calc R . .
H7B H 0.2358 -0.0444 -0.1737 0.069 Uiso 1 1 calc R . .
C8 C 0.3036(4) 0.0901(6) -0.1502(3) 0.073(2) Uani 1 1 d . . .
H8A H 0.2986 0.1114 -0.1914 0.088 Uiso 1 1 calc R . .
H8B H 0.3483 0.0444 -0.1375 0.088 Uiso 1 1 calc R . .
C9 C 0.3505(4) 0.1612(7) -0.0340(4) 0.093(3) Uani 1 1 d . . .
H9A H 0.3581 0.2227 -0.0055 0.139 Uiso 1 1 calc R . .
H9B H 0.3968 0.124 -0.0326 0.139 Uiso 1 1 calc R . .
H9C H 0.3166 0.1061 -0.0248 0.139 Uiso 1 1 calc R . .
C10 C 0.1435(4) 0.1012(5) -0.2237(2) 0.0592(16) Uani 1 1 d . . .
H10A H 0.1201 0.0307 -0.2415 0.071 Uiso 1 1 calc R . .
H10B H 0.1847 0.1176 -0.2408 0.071 Uiso 1 1 calc R . .
C11 C 0.0891(4) 0.1976(5) -0.2380(2) 0.0559(15) Uani 1 1 d . . .
H11A H 0.0442 0.1747 -0.2273 0.067 Uiso 1 1 calc R . .
H11B H 0.0767 0.2109 -0.2805 0.067 Uiso 1 1 calc R . .
C12 C 0.1916(4) 0.3670(5) -0.2360(3) 0.0647(17) Uani 1 1 d . . .
H12A H 0.2142 0.4376 -0.2191 0.097 Uiso 1 1 calc R . .
H12B H 0.1705 0.3774 -0.2778 0.097 Uiso 1 1 calc R . .
H12C H 0.2282 0.3071 -0.2301 0.097 Uiso 1 1 calc R . .
C13 C 0.1270(4) 0.5526(9) -0.0318(5) 0.116(3) Uani 1 1 d . . .
H13A H 0.0905 0.6116 -0.0474 0.139 Uiso 1 1 calc R . .
H13B H 0.1029 0.4891 -0.017 0.139 Uiso 1 1 calc R . .
C14 C 0.1881(5) 0.6002(9) 0.0161(4) 0.101(3) Uani 1 1 d . . .
H14A H 0.1683 0.651 0.0415 0.122 Uiso 1 1 calc R . .
H14B H 0.2149 0.5382 0.0402 0.122 Uiso 1 1 calc R . .
C15 C 0.2360(6) 0.6625(10) -0.0114(5) 0.126(4) Uani 1 1 d . . .
H15A H 0.2842 0.6712 0.0161 0.151 Uiso 1 1 calc R . .
H15B H 0.216 0.7388 -0.0226 0.151 Uiso 1 1 calc R . .
C16 C 0.2433(5) 0.6015(6) -0.0629(4) 0.087(2) Uani 1 1 d . . .
H16A H 0.2896 0.5593 -0.0538 0.104 Uiso 1 1 calc R . .
H16B H 0.244 0.6559 -0.0944 0.104 Uiso 1 1 calc R . .
C1A C 0.5612(3) 0.3663(5) 0.6939(2) 0.0488(14) Uani 1 1 d . . .
C2A C 0.5527(3) 0.3923(7) 0.6352(3) 0.0653(18) Uani 1 1 d . . .
H2A H 0.5524 0.4688 0.6229 0.078 Uiso 1 1 calc R . .
C3A C 0.5449(4) 0.3076(8) 0.5964(3) 0.078(2) Uani 1 1 d . . .
H3A H 0.5386 0.3247 0.5563 0.093 Uiso 1 1 calc R . .
C4A C 0.5458(4) 0.1959(8) 0.6140(3) 0.074(2) Uani 1 1 d . . .
H4A H 0.5422 0.1358 0.5869 0.089 Uiso 1 1 calc R . .
C5A C 0.5523(3) 0.1749(5) 0.6721(3) 0.0517(14) Uani 1 1 d . . .
C6A C 0.5486(4) 0.0568(5) 0.6943(3) 0.0610(17) Uani 1 1 d . . .
H6A1 H 0.4983 0.0398 0.6961 0.073 Uiso 1 1 calc R . .
H6A2 H 0.5623 0.0024 0.6672 0.073 Uiso 1 1 calc R . .
C7A C 0.5813(4) -0.0614(5) 0.7809(4) 0.084(2) Uani 1 1 d . . .
H7A1 H 0.6246 -0.0847 0.8113 0.101 Uiso 1 1 calc R . .
H7A2 H 0.5703 -0.1222 0.7514 0.101 Uiso 1 1 calc R . .
C8A C 0.5190(4) -0.0490(5) 0.8076(3) 0.079(2) Uani 1 1 d . . .
H8A1 H 0.514 -0.1196 0.8286 0.094 Uiso 1 1 calc R . .
H8A2 H 0.4742 -0.0393 0.7762 0.094 Uiso 1 1 calc R . .
C9A C 0.7442(4) 0.3008(6) 0.8046(3) 0.0731(19) Uani 1 1 d . . .
H9A1 H 0.7371 0.3739 0.8218 0.11 Uiso 1 1 calc R . .
H9A2 H 0.7176 0.2999 0.7636 0.11 Uiso 1 1 calc R . .
H9A3 H 0.7959 0.2892 0.8078 0.11 Uiso 1 1 calc R . .
C10A C 0.6741(4) 0.0451(6) 0.7483(4) 0.089(3) Uani 1 1 d . . .
H10C H 0.6794 0.1056 0.7209 0.107 Uiso 1 1 calc R . .
H10D H 0.6846 -0.0278 0.7317 0.107 Uiso 1 1 calc R . .
C11A C 0.7282(4) 0.0635(6) 0.8043(5) 0.105(3) Uani 1 1 d . . .
H11C H 0.7768 0.0702 0.7968 0.126 Uiso 1 1 calc R . .
H11D H 0.7287 -0.0034 0.8295 0.126 Uiso 1 1 calc R . .
C12A C 0.5988(5) 0.0209(8) 0.9173(4) 0.114(4) Uani 1 1 d . . .
H12D H 0.6084 0.0784 0.948 0.171 Uiso 1 1 calc R . .
H12E H 0.6427 0.0082 0.9038 0.171 Uiso 1 1 calc R . .
H12F H 0.5844 -0.0498 0.9328 0.171 Uiso 1 1 calc R . .
C13A C 0.4874(6) 0.3463(8) 0.8959(5) 0.119(4) Uani 1 1 d . . .
H13C H 0.4628 0.2981 0.8627 0.143 Uiso 1 1 calc R . .
H13D H 0.477 0.3132 0.9312 0.143 Uiso 1 1 calc R . .
C14A C 0.4528(6) 0.4578(13) 0.8871(6) 0.163(5) Uani 1 1 d . . .
H14C H 0.4229 0.4705 0.9151 0.196 Uiso 1 1 calc R . .
H14D H 0.4216 0.4651 0.8471 0.196 Uiso 1 1 calc R . .
C15A C 0.5170(9) 0.5427(9) 0.8976(9) 0.220(10) Uani 1 1 d . . .
H15C H 0.522 0.5744 0.8602 0.265 Uiso 1 1 calc R . .
H15D H 0.5091 0.6056 0.9228 0.265 Uiso 1 1 calc R . .
C16A C 0.5858(5) 0.4748(8) 0.9277(4) 0.098(3) Uani 1 1 d . . .
H16C H 0.5941 0.4777 0.9705 0.117 Uiso 1 1 calc R . .
H16D H 0.629 0.5054 0.917 0.117 Uiso 1 1 calc R . .

loop_
_atom_site_aniso_label
_atom_site_aniso_U_11
_atom_site_aniso_U_22
_atom_site_aniso_U_33
_atom_site_aniso_U_23
_atom_site_aniso_U_13
_atom_site_aniso_U_12
Zn1 0.0624(4) 0.0345(3) 0.0390(4) 0.0035(3) 0.0094(3) -0.0037(3)
Zn2 0.0698(5) 0.0446(4) 0.0439(4) 0.0014(3) 0.0051(3) -0.0066(3)
Cl1 0.0964(14) 0.0473(9) 0.0752(12) 0.0094(8) 0.0149(10) -0.0051(9)
Cl2 0.0816(13) 0.0648(10) 0.0919(15) 0.0107(10) 0.0163(11) 0.0029(10)
Cl1A 0.0527(9) 0.0606(9) 0.0597(9) -0.0165(7) 0.0212(7) -0.0069(7)
Cl2A 0.0642(9) 0.0399(7) 0.0575(9) 0.0079(6) 0.0271(7) 0.0075(6)
S1 0.0569(10) 0.0752(11) 0.0825(13) 0.0259(10) 0.0109(9) -0.0102(9)
S2 0.0567(9) 0.0437(7) 0.0408(8) 0.0043(6) 0.0130(6) 0.0060(6)
S3 0.0977(14) 0.0420(8) 0.0640(11) -0.0033(7) -0.0154(10) -0.0024(8)
S1A 0.0858(13) 0.0696(11) 0.0619(11) 0.0135(9) 0.0006(9) -0.0210(10)
S2A 0.0785(13) 0.0875(13) 0.0726(13) 0.0250(10) -0.0188(10) -0.0258(11)
S3A 0.136(2) 0.0723(12) 0.0673(13) -0.0022(10) 0.0342(13) -0.0124(13)
O1 0.093(3) 0.038(2) 0.050(2) -0.0021(17) -0.005(2) -0.002(2)
O2 0.159(8) 0.075(5) 0.081(5) -0.008(4) -0.020(5) -0.031(5)
O3 0.100(8) 0.075(5) 0.063(5) -0.008(4) 0.025(5) -0.025(5)
O4 0.140(7) 0.081(5) 0.165(9) 0.045(5) 0.095(7) 0.031(5)
O5 0.132(12) 0.045(4) 0.142(10) 0.032(5) 0.033(9) 0.021(6)
O6 0.116(5) 0.132(6) 0.167(7) 0.000(5) 0.022(5) 0.049(5)
O7 0.103(8) 0.196(12) 0.305(17) 0.054(12) -0.057(9) -0.083(8)
O8 0.261(13) 0.167(10) 0.059(5) 0.015(6) 0.051(6) 0.026(9)
O9 0.163(8) 0.084(5) 0.114(6) 0.038(4) 0.072(6) 0.037(5)
O1A 0.134(4) 0.062(3) 0.047(3) -0.009(2) 0.035(3) -0.014(3)
O2A 0.107(6) 0.158(9) 0.120(7) -0.087(7) 0.021(5) 0.020(6)
O3A 0.064(4) 0.130(7) 0.160(8) -0.064(7) 0.056(5) -0.002(5)
O4A 0.272(17) 0.152(10) 0.237(15) 0.121(10) -0.052(12) -0.026(11)
O5A 0.100(6) 0.116(7) 0.184(9) -0.046(6) 0.082(6) -0.054(5)
O6A 0.083(3) 0.062(3) 0.060(3) 0.015(2) 0.036(2) 0.003(2)
O7A 0.129(8) 0.055(4) 0.078(5) -0.019(3) 0.013(5) -0.002(4)
O8A 0.069(5) 0.091(6) 0.081(5) 0.001(4) 0.035(4) -0.012(4)
O9A 0.097(5) 0.082(5) 0.093(6) 0.044(5) 0.041(4) 0.045(5)
N1 0.158(6) 0.059(3) 0.037(3) -0.007(3) 0.012(3) -0.011(4)
N2 0.055(3) 0.039(2) 0.035(3) 0.0025(18) 0.013(2) 0.004(2)
N3 0.060(3) 0.036(2) 0.043(3) 0.0027(18) 0.019(2) 0.007(2)
N1A 0.093(4) 0.044(3) 0.068(4) 0.006(3) 0.022(3) -0.003(3)
N2A 0.043(3) 0.043(2) 0.042(3) 0.002(2) 0.007(2) 0.002(2)
N3A 0.064(3) 0.038(3) 0.089(4) 0.000(3) 0.007(3) 0.002(2)
C1 0.061(4) 0.055(3) 0.044(3) 0.002(3) 0.017(3) 0.010(3)
C2 0.059(4) 0.074(4) 0.042(3) 0.017(3) 0.019(3) 0.016(3)
C3 0.063(4) 0.064(4) 0.064(4) 0.026(3) 0.027(3) 0.007(3)
C4 0.057(4) 0.049(3) 0.063(4) 0.016(3) 0.016(3) -0.002(3)
C5 0.038(3) 0.048(3) 0.044(3) 0.004(2) 0.017(2) 0.009(2)
C6 0.059(4) 0.039(3) 0.049(3) 0.001(2) 0.012(3) -0.004(3)
C7 0.071(4) 0.053(3) 0.059(4) 0.007(3) 0.034(3) 0.019(3)
C8 0.075(5) 0.080(5) 0.074(5) 0.023(4) 0.036(4) 0.021(4)
C9 0.068(5) 0.108(6) 0.087(6) 0.032(5) -0.011(4) 0.000(4)
C10 0.097(5) 0.045(3) 0.033(3) 0.001(2) 0.012(3) 0.005(3)
C11 0.075(4) 0.054(3) 0.032(3) 0.002(2) 0.001(3) -0.004(3)
C12 0.074(4) 0.059(4) 0.070(4) 0.016(3) 0.034(4) 0.000(3)
C13 0.059(5) 0.110(7) 0.176(11) -0.007(7) 0.025(6) 0.012(5)
C14 0.089(6) 0.128(8) 0.082(6) -0.043(6) 0.012(5) 0.022(6)
C15 0.086(7) 0.135(9) 0.148(10) -0.062(8) 0.014(7) -0.003(6)
C16 0.116(7) 0.056(4) 0.076(5) -0.002(4) 0.000(5) -0.027(4)
C1A 0.040(3) 0.057(3) 0.048(4) 0.010(3) 0.009(3) -0.003(3)
C2A 0.053(4) 0.085(5) 0.061(4) 0.017(4) 0.020(3) 0.002(3)
C3A 0.051(4) 0.134(7) 0.050(4) 0.016(5) 0.017(3) -0.012(4)
C4A 0.053(4) 0.121(7) 0.053(4) -0.022(4) 0.022(3) -0.015(4)
C5A 0.037(3) 0.068(4) 0.051(4) -0.012(3) 0.011(3) -0.005(3)
C6A 0.058(4) 0.062(4) 0.064(4) -0.021(3) 0.015(3) -0.008(3)
C7A 0.085(5) 0.040(3) 0.117(7) 0.003(4) 0.006(5) -0.004(4)
C8A 0.086(5) 0.049(4) 0.085(5) 0.019(3) -0.008(4) -0.019(4)
C9A 0.069(4) 0.070(4) 0.075(5) 0.003(4) 0.009(4) -0.014(4)
C10A 0.060(5) 0.050(4) 0.153(8) -0.010(4) 0.020(5) 0.008(3)
C11A 0.067(5) 0.052(4) 0.177(10) 0.026(5) -0.003(6) 0.007(4)
C12A 0.125(8) 0.119(7) 0.073(6) 0.040(5) -0.020(5) -0.041(6)
C13A 0.119(8) 0.082(6) 0.115(8) -0.009(5) -0.045(6) 0.008(6)
C14A 0.101(9) 0.210(15) 0.175(13) -0.015(11) 0.028(8) 0.045(10)
C15A 0.245(16) 0.076(7) 0.44(3) 0.069(11) 0.271(19) 0.051(9)
C16A 0.107(7) 0.105(6) 0.084(6) -0.034(5) 0.028(5) -0.023(6)

loop_
_atom_type_symbol
_atom_type_description
_atom_type_scat_dispersion_real
_atom_type_scat_dispersion_imag
_atom_type_scat_source
C C 0.0033 0.0016 'International Tables Vol C Tables 4.2.6.8 and 6.1.1.4'
H H 0 0 'International Tables Vol C Tables 4.2.6.8 and 6.1.1.4'
N N 0.0061 0.0033 'International Tables Vol C Tables 4.2.6.8 and 6.1.1.4'
O O 0.0106 0.006 'International Tables Vol C Tables 4.2.6.8 and 6.1.1.4'
S S 0.1246 0.1234 'International Tables Vol C Tables 4.2.6.8 and 6.1.1.4'
Cl Cl 0.1484 0.1585 'International Tables Vol C Tables 4.2.6.8 and 6.1.1.4'
Zn Zn 0.2839 1.4301 'International Tables Vol C Tables 4.2.6.8 and 6.1.1.4'

loop_
_geom_angle_atom_site_label_1
_geom_angle_atom_site_label_2
_geom_angle_atom_site_label_3
_geom_angle
_geom_angle_site_symmetry_1
_geom_angle_site_symmetry_3
_geom_angle_publ_flag
N2 Zn1 O1 102.11(17) . . ?
N2 Zn1 N3 80.88(16) . . ?
O1 Zn1 N3 176.07(18) . . ?
N2 Zn1 S2 139.11(14) . . ?
O1 Zn1 S2 94.70(12) . . ?
N3 Zn1 S2 84.52(12) . . ?
N2 Zn1 S1 106.22(13) . . ?
O1 Zn1 S1 92.30(14) . . ?
N3 Zn1 S1 84.37(13) . . ?
S2 Zn1 S1 110.07(6) . . ?
O1A Zn2 N2A 99.21(18) . . ?
O1A Zn2 N3A 177.1(2) . . ?
N2A Zn2 N3A 81.3(2) . . ?
O1A Zn2 S2A 91.87(17) . . ?
N2A Zn2 S2A 110.95(13) . . ?
N3A Zn2 S2A 85.31(16) . . ?
O1A Zn2 S1A 96.55(14) . . ?
N2A Zn2 S1A 141.56(13) . . ?
N3A Zn2 S1A 84.71(16) . . ?
S2A Zn2 S1A 103.29(7) . . ?
O3' Cl1 O4' 121(2) . . ?
O3' Cl1 O2 111.6(19) . . ?
O4' Cl1 O2 59.6(15) . . ?
O3' Cl1 O5 117(2) . . ?
O4' Cl1 O5 116.6(15) . . ?
O2 Cl1 O5 118.3(8) . . ?
O3' Cl1 O5' 136(4) . . ?
O4' Cl1 O5' 99(4) . . ?
O2 Cl1 O5' 104(3) . . ?
O5 Cl1 O5' 19(4) . . ?
O3' Cl1 O3 19.1(16) . . ?
O4' Cl1 O3 136.2(14) . . ?
O2 Cl1 O3 107.3(5) . . ?
O5 Cl1 O3 106.3(8) . . ?
O5' Cl1 O3 124(3) . . ?
O3' Cl1 O4 88.8(15) . . ?
O4' Cl1 O4 52.4(14) . . ?
O2 Cl1 O4 109.1(6) . . ?
O5 Cl1 O4 107.7(7) . . ?
O5' Cl1 O4 104(4) . . ?
O3 Cl1 O4 107.6(6) . . ?
O3' Cl1 O2' 114.0(19) . . ?
O4' Cl1 O2' 93.3(18) . . ?
O2 Cl1 O2' 39.8(9) . . ?
O5 Cl1 O2' 85.4(13) . . ?
O5' Cl1 O2' 78(4) . . ?
O3 Cl1 O2' 98.4(10) . . ?
O4 Cl1 O2' 145.6(11) . . ?
O8 Cl2 O9' 127(2) . . ?
O8 Cl2 O7 110.0(9) . . ?
O9' Cl2 O7 51(2) . . ?
O8 Cl2 O7' 89(3) . . ?
O9' Cl2 O7' 98(4) . . ?
O7 Cl2 O7' 48(3) . . ?
O8 Cl2 O9 116.8(7) . . ?
O9' Cl2 O9 55(2) . . ?
O7 Cl2 O9 105.0(7) . . ?
O7' Cl2 O9 150(3) . . ?
O8 Cl2 O6 110.7(6) . . ?
O9' Cl2 O6 123(2) . . ?
O7 Cl2 O6 110.1(8) . . ?
O7' Cl2 O6 79(3) . . ?
O9 Cl2 O6 103.8(5) . . ?
O8 Cl2 O8' 42.4(19) . . ?
O9' Cl2 O8' 113(3) . . ?
O7 Cl2 O8' 138(2) . . ?
O7' Cl2 O8' 131(4) . . ?
O9 Cl2 O8' 77(2) . . ?
O6 Cl2 O8' 110.2(19) . . ?
O5A' Cl1A O4A' 113(2) . . ?
O5A' Cl1A O5A 44.2(16) . . ?
O4A' Cl1A O5A 120.6(17) . . ?
O5A' Cl1A O2A 104.7(16) . . ?
O4A' Cl1A O2A 110.8(17) . . ?
O5A Cl1A O2A 127.1(6) . . ?
O5A' Cl1A O3A 139.8(16) . . ?
O4A' Cl1A O3A 41.2(17) . . ?
O5A Cl1A O3A 113.0(5) . . ?
O2A Cl1A O3A 113.5(5) . . ?
O5A' Cl1A O4A 60.2(17) . . ?
O4A' Cl1A O4A 64.0(19) . . ?
O5A Cl1A O4A 98.8(7) . . ?
O2A Cl1A O4A 92.2(9) . . ?
O3A Cl1A O4A 105.1(9) . . ?
O5A' Cl1A O2A' 112(2) . . ?
O4A' Cl1A O2A' 133(2) . . ?
O5A Cl1A O2A' 99.9(14) . . ?
O2A Cl1A O2A' 45.2(13) . . ?
O3A Cl1A O2A' 103.8(14) . . ?
O4A Cl1A O2A' 135.7(17) . . ?
O5A' Cl1A O3A' 114(2) . . ?
O4A' Cl1A O3A' 121(3) . . ?
O5A Cl1A O3A' 75.7(16) . . ?
O2A Cl1A O3A' 89.5(17) . . ?
O3A Cl1A O3A' 79.3(16) . . ?
O4A Cl1A O3A' 174.1(17) . . ?
O2A' Cl1A O3A' 44.9(18) . . ?
O8A' Cl2A O7A' 108(2) . . ?
O8A' Cl2A O7A 126.6(18) . . ?
O7A' Cl2A O7A 27.6(13) . . ?
O8A' Cl2A O9A 85.6(16) . . ?
O7A' Cl2A O9A 133.5(15) . . ?
O7A Cl2A O9A 109.8(5) . . ?
O8A' Cl2A O6A 111.6(19) . . ?
O7A' Cl2A O6A 106.8(16) . . ?
O7A Cl2A O6A 110.6(4) . . ?
O9A Cl2A O6A 108.9(4) . . ?
O8A' Cl2A O9A' 109(2) . . ?
O7A' Cl2A O9A' 108.8(19) . . ?
O7A Cl2A O9A' 82.6(14) . . ?
O9A Cl2A O9A' 28.4(12) . . ?
O6A Cl2A O9A' 112.9(15) . . ?
O8A' Cl2A O8A 25.1(15) . . ?
O7A' Cl2A O8A 85.3(15) . . ?
O7A Cl2A O8A 108.7(5) . . ?
O9A Cl2A O8A 109.3(5) . . ?
O6A Cl2A O8A 109.5(4) . . ?
O9A' Cl2A O8A 128.3(15) . . ?
C9 S1 C8 101.1(4) . . ?
C9 S1 Zn1 102.9(3) . . ?
C8 S1 Zn1 96.9(2) . . ?
C12 S2 C11 101.6(3) . . ?
C12 S2 Zn1 105.1(2) . . ?
C11 S2 Zn1 96.01(18) . . ?
O1 S3 C13 105.1(4) . . ?
O1 S3 C16 102.9(3) . . ?
C13 S3 C16 91.7(4) . . ?
C12A S1A C8A 101.6(4) . . ?
C12A S1A Zn2 108.2(3) . . ?
C8A S1A Zn2 93.6(3) . . ?
C9A S2A C11A 102.2(4) . . ?
C9A S2A Zn2 101.2(2) . . ?
C11A S2A Zn2 95.4(3) . . ?
C13A S3A O1A 98.9(5) . . ?
C13A S3A C16A 93.4(5) . . ?
O1A S3A C16A 105.3(4) . . ?
S3 O1 Zn1 125.6(2) . . ?
S3A O1A Zn2 119.5(3) . . ?
O3A' O2A' Cl1A 71(3) . . ?
O2A' O3A' Cl1A 64(3) . . ?
C1 N2 C5 118.5(5) . . ?
C1 N2 Zn1 127.6(4) . . ?
C5 N2 Zn1 113.5(3) . . ?
C6 N3 C10 110.7(5) . . ?
C6 N3 C7 109.4(4) . . ?
C10 N3 C7 111.0(4) . . ?
C6 N3 Zn1 101.4(3) . . ?
C10 N3 Zn1 114.0(3) . . ?
C7 N3 Zn1 109.9(4) . . ?
C1A N2A C5A 117.9(5) . . ?
C1A N2A Zn2 129.6(4) . . ?
C5A N2A Zn2 112.2(4) . . ?
C10A N3A C6A 109.4(6) . . ?
C10A N3A C7A 111.6(6) . . ?
C6A N3A C7A 110.4(5) . . ?
C10A N3A Zn2 108.0(4) . . ?
C6A N3A Zn2 102.9(3) . . ?
C7A N3A Zn2 114.3(5) . . ?
N1 C1 N2 118.9(5) . . ?
N1 C1 C2 120.8(6) . . ?
N2 C1 C2 120.3(6) . . ?
C3 C2 C1 120.5(6) . . ?
C2 C3 C4 119.2(6) . . ?
C5 C4 C3 118.8(6) . . ?
N2 C5 C4 122.7(5) . . ?
N2 C5 C6 115.1(4) . . ?
C4 C5 C6 122.2(5) . . ?
N3 C6 C5 110.2(4) . . ?
C8 C7 N3 112.8(5) . . ?
C7 C8 S1 113.3(5) . . ?
N3 C10 C11 112.0(5) . . ?
C10 C11 S2 113.8(4) . . ?
C14 C13 S3 105.3(6) . . ?
C15 C14 C13 107.6(9) . . ?
C14 C15 C16 109.2(8) . . ?
C15 C16 S3 110.5(7) . . ?
N1A C1A N2A 118.5(5) . . ?
N1A C1A C2A 119.7(6) . . ?
N2A C1A C2A 121.7(6) . . ?
C3A C2A C1A 119.0(7) . . ?
C2A C3A C4A 120.8(7) . . ?
C5A C4A C3A 117.8(7) . . ?
N2A C5A C4A 122.6(6) . . ?
N2A C5A C6A 116.1(5) . . ?
C4A C5A C6A 121.3(6) . . ?
N3A C6A C5A 110.5(5) . . ?
N3A C7A C8A 113.1(6) . . ?
C7A C8A S1A 114.3(5) . . ?
N3A C10A C11A 114.0(8) . . ?
C10A C11A S2A 113.5(5) . . ?
C14A C13A S3A 119.9(9) . . ?
C13A C14A C15A 104.6(9) . . ?
C16A C15A C14A 106.2(9) . . ?
C15A C16A S3A 105.0(8) . . ?

loop_
_geom_bond_atom_site_label_1
_geom_bond_atom_site_label_2
_geom_bond_distance
_geom_bond_site_symmetry_2
_geom_bond_publ_flag
Zn1 N2 2.039(4) . ?
Zn1 O1 2.052(4) . ?
Zn1 N3 2.188(4) . ?
Zn1 S2 2.4328(15) . ?
Zn1 S1 2.4486(19) . ?
Zn2 O1A 2.018(5) . ?
Zn2 N2A 2.073(4) . ?
Zn2 N3A 2.147(5) . ?
Zn2 S2A 2.464(2) . ?
Zn2 S1A 2.479(2) . ?
Cl1 O3' 1.32(5) . ?
Cl1 O4' 1.36(3) . ?
Cl1 O2 1.411(7) . ?
Cl1 O5 1.417(11) . ?
Cl1 O5' 1.42(8) . ?
Cl1 O3 1.456(10) . ?
Cl1 O4 1.456(8) . ?
Cl1 O2' 1.62(3) . ?
Cl2 O8 1.325(8) . ?
Cl2 O9' 1.34(5) . ?
Cl2 O7 1.394(9) . ?
Cl2 O7' 1.41(7) . ?
Cl2 O9 1.416(7) . ?
Cl2 O6 1.426(7) . ?
Cl2 O8' 1.64(6) . ?
Cl1A O5A' 1.28(3) . ?
Cl1A O4A' 1.29(4) . ?
Cl1A O5A 1.378(7) . ?
Cl1A O2A 1.379(7) . ?
Cl1A O3A 1.393(6) . ?
Cl1A O4A 1.439(10) . ?
Cl1A O2A' 1.45(3) . ?
Cl1A O3A' 1.53(4) . ?
Cl2A O8A' 1.31(4) . ?
Cl2A O7A' 1.39(4) . ?
Cl2A O7A 1.426(7) . ?
Cl2A O9A 1.428(6) . ?
Cl2A O6A 1.439(4) . ?
Cl2A O9A' 1.46(4) . ?
Cl2A O8A 1.456(7) . ?
S1 C9 1.818(7) . ?
S1 C8 1.821(8) . ?
S2 C12 1.799(6) . ?
S2 C11 1.801(6) . ?
S3 O1 1.524(4) . ?
S3 C13 1.789(10) . ?
S3 C16 1.795(7) . ?
S1A C12A 1.796(8) . ?
S1A C8A 1.807(8) . ?
S2A C9A 1.811(7) . ?
S2A C11A 1.819(9) . ?
S3A C13A 1.510(11) . ?
S3A O1A 1.515(5) . ?
S3A C16A 1.758(9) . ?
O2A' O3A' 1.14(5) . ?
N1 C1 1.327(8) . ?
N2 C1 1.348(7) . ?
N2 C5 1.359(7) . ?
N3 C6 1.473(7) . ?
N3 C10 1.485(7) . ?
N3 C7 1.489(7) . ?
N1A C1A 1.349(8) . ?
N2A C1A 1.349(7) . ?
N2A C5A 1.358(7) . ?
N3A C10A 1.479(9) . ?
N3A C6A 1.483(8) . ?
N3A C7A 1.484(9) . ?
C1 C2 1.409(8) . ?
C2 C3 1.348(9) . ?
C3 C4 1.391(9) . ?
C4 C5 1.366(7) . ?
C5 C6 1.507(8) . ?
C7 C8 1.489(9) . ?
C10 C11 1.521(8) . ?
C13 C14 1.517(12) . ?
C14 C15 1.451(14) . ?
C15 C16 1.455(12) . ?
C1A C2A 1.395(9) . ?
C2A C3A 1.345(10) . ?
C3A C4A 1.386(11) . ?
C4A C5A 1.378(9) . ?
C5A C6A 1.502(9) . ?
C7A C8A 1.486(11) . ?
C10A C11A 1.481(12) . ?
C13A C14A 1.466(15) . ?
C14A C15A 1.555(18) . ?
C15A C16A 1.550(17) . ?

loop_
_geom_hbond_atom_site_label_D
_geom_hbond_atom_site_label_H
_geom_hbond_atom_site_label_A
_geom_hbond_distance_DH
_geom_hbond_distance_HA
_geom_hbond_distance_DA
_geom_hbond_angle_DHA
_geom_hbond_site_symmetry_A
N1 H1A O1 0.88 1.99 2.832(7) 160.6 .
N1 H1B O3 0.88 2.26 3.108(11) 162.6 .
N1A H1A1 O1A 0.88 1.99 2.818(7) 157.4 .
N1A H1A2 O4A 0.88 2.61 3.410(12) 152.1 .

loop_
_geom_torsion_atom_site_label_1
_geom_torsion_atom_site_label_2
_geom_torsion_atom_site_label_3
_geom_torsion_atom_site_label_4
_geom_torsion
_geom_torsion_site_symmetry_1
_geom_torsion_site_symmetry_2
_geom_torsion_site_symmetry_3
_geom_torsion_site_symmetry_4
_geom_torsion_publ_flag
N2 Zn1 S1 C9 -22.5(3) . . . . ?
O1 Zn1 S1 C9 80.9(3) . . . . ?
N3 Zn1 S1 C9 -101.2(3) . . . . ?
S2 Zn1 S1 C9 176.7(3) . . . . ?
N2 Zn1 S1 C8 80.6(3) . . . . ?
O1 Zn1 S1 C8 -176.1(3) . . . . ?
N3 Zn1 S1 C8 1.8(3) . . . . ?
S2 Zn1 S1 C8 -80.2(2) . . . . ?
N2 Zn1 S2 C12 -158.8(3) . . . . ?
O1 Zn1 S2 C12 86.6(3) . . . . ?
N3 Zn1 S2 C12 -89.5(3) . . . . ?
S1 Zn1 S2 C12 -7.6(2) . . . . ?
N2 Zn1 S2 C11 -55.0(3) . . . . ?
O1 Zn1 S2 C11 -169.6(3) . . . . ?
N3 Zn1 S2 C11 14.2(3) . . . . ?
S1 Zn1 S2 C11 96.2(2) . . . . ?
O1A Zn2 S1A C12A -89.7(4) . . . . ?
N2A Zn2 S1A C12A 156.5(4) . . . . ?
N3A Zn2 S1A C12A 87.7(4) . . . . ?
S2A Zn2 S1A C12A 3.8(4) . . . . ?
O1A Zn2 S1A C8A 166.8(3) . . . . ?
N2A Zn2 S1A C8A 53.0(3) . . . . ?
N3A Zn2 S1A C8A -15.8(3) . . . . ?
S2A Zn2 S1A C8A -99.7(3) . . . . ?
O1A Zn2 S2A C9A -73.5(3) . . . . ?
N2A Zn2 S2A C9A 27.1(3) . . . . ?
N3A Zn2 S2A C9A 105.9(3) . . . . ?
S1A Zn2 S2A C9A -170.7(3) . . . . ?
O1A Zn2 S2A C11A -177.0(3) . . . . ?
N2A Zn2 S2A C11A -76.4(3) . . . . ?
N3A Zn2 S2A C11A 2.4(4) . . . . ?
S1A Zn2 S2A C11A 85.8(3) . . . . ?
C13 S3 O1 Zn1 125.0(4) . . . . ?
C16 S3 O1 Zn1 -139.7(4) . . . . ?
N2 Zn1 O1 S3 -131.7(3) . . . . ?
N3 Zn1 O1 S3 89(2) . . . . ?
S2 Zn1 O1 S3 10.8(4) . . . . ?
S1 Zn1 O1 S3 121.2(3) . . . . ?
C13A S3A O1A Zn2 -102.2(5) . . . . ?
C16A S3A O1A Zn2 161.7(4) . . . . ?
N2A Zn2 O1A S3A 172.5(4) . . . . ?
N3A Zn2 O1A S3A -88(4) . . . . ?
S2A Zn2 O1A S3A -75.9(4) . . . . ?
S1A Zn2 O1A S3A 27.7(4) . . . . ?
O5A' Cl1A O2A' O3A' -102(3) . . . . ?
O4A' Cl1A O2A' O3A' 93(4) . . . . ?
O5A Cl1A O2A' O3A' -58(3) . . . . ?
O2A Cl1A O2A' O3A' 168(4) . . . . ?
O3A Cl1A O2A' O3A' 59(3) . . . . ?
O4A Cl1A O2A' O3A' -172(2) . . . . ?
O5A' Cl1A O3A' O2A' 98(3) . . . . ?
O4A' Cl1A O3A' O2A' -122(3) . . . . ?
O5A Cl1A O3A' O2A' 120(3) . . . . ?
O2A Cl1A O3A' O2A' -8(3) . . . . ?
O3A Cl1A O3A' O2A' -122(3) . . . . ?
O4A Cl1A O3A' O2A' 98(18) . . . . ?
O1 Zn1 N2 C1 -18.0(5) . . . . ?
N3 Zn1 N2 C1 159.4(5) . . . . ?
S2 Zn1 N2 C1 -130.0(4) . . . . ?
S1 Zn1 N2 C1 78.1(5) . . . . ?
O1 Zn1 N2 C5 169.4(3) . . . . ?
N3 Zn1 N2 C5 -13.2(4) . . . . ?
S2 Zn1 N2 C5 57.3(4) . . . . ?
S1 Zn1 N2 C5 -94.6(4) . . . . ?
N2 Zn1 N3 C6 32.0(3) . . . . ?
O1 Zn1 N3 C6 172(2) . . . . ?
S2 Zn1 N3 C6 -109.7(3) . . . . ?
S1 Zn1 N3 C6 139.4(3) . . . . ?
N2 Zn1 N3 C10 150.9(4) . . . . ?
O1 Zn1 N3 C10 -69(3) . . . . ?
S2 Zn1 N3 C10 9.2(4) . . . . ?
S1 Zn1 N3 C10 -101.6(4) . . . . ?
N2 Zn1 N3 C7 -83.7(3) . . . . ?
O1 Zn1 N3 C7 56(3) . . . . ?
S2 Zn1 N3 C7 134.6(3) . . . . ?
S1 Zn1 N3 C7 23.7(3) . . . . ?
O1A Zn2 N2A C1A 16.6(5) . . . . ?
N3A Zn2 N2A C1A -160.5(5) . . . . ?
S2A Zn2 N2A C1A -79.0(5) . . . . ?
S1A Zn2 N2A C1A 129.6(4) . . . . ?
O1A Zn2 N2A C5A -168.8(4) . . . . ?
N3A Zn2 N2A C5A 14.0(4) . . . . ?
S2A Zn2 N2A C5A 95.6(4) . . . . ?
S1A Zn2 N2A C5A -55.9(4) . . . . ?
O1A Zn2 N3A C10A -15(4) . . . . ?
N2A Zn2 N3A C10A 84.4(5) . . . . ?
S2A Zn2 N3A C10A -27.7(5) . . . . ?
S1A Zn2 N3A C10A -131.5(5) . . . . ?
O1A Zn2 N3A C6A -131(4) . . . . ?
N2A Zn2 N3A C6A -31.2(4) . . . . ?
S2A Zn2 N3A C6A -143.2(4) . . . . ?
S1A Zn2 N3A C6A 112.9(4) . . . . ?
O1A Zn2 N3A C7A 109(4) . . . . ?
N2A Zn2 N3A C7A -150.8(5) . . . . ?
S2A Zn2 N3A C7A 97.1(5) . . . . ?
S1A Zn2 N3A C7A -6.7(5) . . . . ?
C5 N2 C1 N1 -177.7(6) . . . . ?
Zn1 N2 C1 N1 9.9(8) . . . . ?
C5 N2 C1 C2 3.1(8) . . . . ?
Zn1 N2 C1 C2 -169.3(4) . . . . ?
N1 C1 C2 C3 178.8(6) . . . . ?
N2 C1 C2 C3 -2.1(9) . . . . ?
C1 C2 C3 C4 0.2(9) . . . . ?
C2 C3 C4 C5 0.5(9) . . . . ?
C1 N2 C5 C4 -2.5(8) . . . . ?
Zn1 N2 C5 C4 171.0(4) . . . . ?
C1 N2 C5 C6 177.0(5) . . . . ?
Zn1 N2 C5 C6 -9.6(6) . . . . ?
C3 C4 C5 N2 0.7(9) . . . . ?
C3 C4 C5 C6 -178.8(5) . . . . ?
C10 N3 C6 C5 -166.6(4) . . . . ?
C7 N3 C6 C5 70.8(5) . . . . ?
Zn1 N3 C6 C5 -45.3(5) . . . . ?
N2 C5 C6 N3 39.9(6) . . . . ?
C4 C5 C6 N3 -140.7(5) . . . . ?
C6 N3 C7 C8 -160.4(5) . . . . ?
C10 N3 C7 C8 77.2(6) . . . . ?
Zn1 N3 C7 C8 -49.9(6) . . . . ?
N3 C7 C8 S1 53.8(7) . . . . ?
C9 S1 C8 C7 76.4(6) . . . . ?
Zn1 S1 C8 C7 -28.2(5) . . . . ?
C6 N3 C10 C11 77.7(6) . . . . ?
C7 N3 C10 C11 -160.7(5) . . . . ?
Zn1 N3 C10 C11 -35.9(6) . . . . ?
N3 C10 C11 S2 52.2(7) . . . . ?
C12 S2 C11 C10 68.5(5) . . . . ?
Zn1 S2 C11 C10 -38.3(5) . . . . ?
O1 S3 C13 C14 79.2(7) . . . . ?
C16 S3 C13 C14 -24.7(8) . . . . ?
S3 C13 C14 C15 40.7(10) . . . . ?
C13 C14 C15 C16 -39.3(11) . . . . ?
C14 C15 C16 S3 20.1(11) . . . . ?
O1 S3 C16 C15 -102.3(7) . . . . ?
C13 S3 C16 C15 3.6(8) . . . . ?
C5A N2A C1A N1A 178.3(5) . . . . ?
Zn2 N2A C1A N1A -7.4(8) . . . . ?
C5A N2A C1A C2A 0.5(8) . . . . ?
Zn2 N2A C1A C2A 174.8(4) . . . . ?
N1A C1A C2A C3A -178.7(6) . . . . ?
N2A C1A C2A C3A -1.0(9) . . . . ?
C1A C2A C3A C4A -0.5(10) . . . . ?
C2A C3A C4A C5A 2.4(10) . . . . ?
C1A N2A C5A C4A 1.4(8) . . . . ?
Zn2 N2A C5A C4A -173.8(5) . . . . ?
C1A N2A C5A C6A -177.2(5) . . . . ?
Zn2 N2A C5A C6A 7.6(6) . . . . ?
C3A C4A C5A N2A -2.9(9) . . . . ?
C3A C4A C5A C6A 175.7(6) . . . . ?
C10A N3A C6A C5A -71.1(6) . . . . ?
C7A N3A C6A C5A 165.7(6) . . . . ?
Zn2 N3A C6A C5A 43.4(5) . . . . ?
N2A C5A C6A N3A -36.5(7) . . . . ?
C4A C5A C6A N3A 144.9(6) . . . . ?
C10A N3A C7A C8A 157.1(7) . . . . ?
C6A N3A C7A C8A -81.1(8) . . . . ?
Zn2 N3A C7A C8A 34.3(8) . . . . ?
N3A C7A C8A S1A -52.9(8) . . . . ?
C12A S1A C8A C7A -69.8(6) . . . . ?
Zn2 S1A C8A C7A 39.6(5) . . . . ?
C6A N3A C10A C11A 164.5(6) . . . . ?
C7A N3A C10A C11A -73.1(8) . . . . ?
Zn2 N3A C10A C11A 53.3(7) . . . . ?
N3A C10A C11A S2A -53.4(8) . . . . ?
C9A S2A C11A C10A -78.8(7) . . . . ?
Zn2 S2A C11A C10A 23.9(7) . . . . ?
O1A S3A C13A C14A -80.7(10) . . . . ?
C16A S3A C13A C14A 25.3(11) . . . . ?
S3A C13A C14A C15A -9.6(16) . . . . ?
C13A C14A C15A C16A -14.5(16) . . . . ?
C14A C15A C16A S3A 29.3(13) . . . . ?
C13A S3A C16A C15A -31.2(8) . . . . ?
O1A S3A C16A C15A 69.0(8) . . . . ?
